data_4332464
loop_
_publ_author_name
'Khanra, Sumit'
'Weyherm\"uller, Thomas'
'Bill, Eckhard'
'Chaudhuri, Phalguni'

_publ_section_title
;
 Deliberate Synthesis for Magnetostructural Study of Linear Tetranuclear
 Complexes BIIIMnIIMnIIBIII, MnIIIMnIIMnIIMnIII, MnIVMnIIMnIIMnIV,
 FeIIIMnIIMnIIFeIII, and CrIIIMnIIMnIICrIII. Influence of Terminal Ions on
 the Exchange Coupling
;
_journal_issue 15
_journal_name_full 'Inorganic Chemistry'
_journal_page_first 5911
_journal_page_last 5923
_journal_paper_doi 10.1021/ic060409a
_journal_volume 45
_journal_year 2006
_chemical_formula_moiety '[C45 H63 Mn4 N12 O9]+, (ClO4)-, MeCN, MeOH'
_chemical_formula_sum 'C48 H70 Cl Mn4 N13 O14'
_chemical_formula_weight 1308.38
_chemical_name_systematic
; 
 ? 
;
_space_group_IT_number 14
_symmetry_cell_setting monoclinic
_symmetry_space_group_name_Hall '-P 2ybc'
_symmetry_space_group_name_H-M 'P 1 21/c 1'
_atom_sites_solution_hydrogens geom
_atom_sites_solution_primary direct
_atom_sites_solution_secondary difmap
_audit_creation_method SHELXL-97
_cell_angle_alpha 90.00
_cell_angle_beta 90.26(2)
_cell_angle_gamma 90.00
_cell_formula_units_Z 4
_cell_length_a 16.485(2)
_cell_length_b 14.494(2)
_cell_length_c 24.365(3)
_cell_measurement_temperature 100(2)
_cell_volume 5821.6(13)
_computing_cell_refinement 'Nonius Collect Software'
_computing_data_collection 'Nonius Collect Software'
_computing_data_reduction 'Nonius Collect Software'
_computing_structure_refinement 'SHELXL-97 (Sheldrick, 1997)'
_computing_structure_solution 'SHELXS-97 (Sheldrick, 1990)'
_diffrn_ambient_temperature 100(2)
_diffrn_measured_fraction_theta_full 0.949
_diffrn_measured_fraction_theta_max 0.949
_diffrn_measurement_device_type 'Nonius Kappa-CCD'
_diffrn_measurement_method '2852 images at 0.3 deg. in \w, 54 sec.'
_diffrn_radiation_monochromator graphite
_diffrn_radiation_source 'rotating anode'
_diffrn_radiation_type MoK\a
_diffrn_radiation_wavelength 0.71073
_diffrn_reflns_av_R_equivalents 0.1495
_diffrn_reflns_av_sigmaI/netI 0.1025
_diffrn_reflns_limit_h_max 17
_diffrn_reflns_limit_h_min -17
_diffrn_reflns_limit_k_max 15
_diffrn_reflns_limit_k_min -15
_diffrn_reflns_limit_l_max 26
_diffrn_reflns_limit_l_min -26
_diffrn_reflns_number 49350
_diffrn_reflns_theta_full 22.50
_diffrn_reflns_theta_max 22.50
_diffrn_reflns_theta_min 3.18
_exptl_absorpt_coefficient_mu 0.966
_exptl_absorpt_correction_type none
_exptl_crystal_colour 'orange brown'
_exptl_crystal_density_diffrn 1.493
_exptl_crystal_density_method 'not measured'
_exptl_crystal_description 'transparent parallelepiped'
_exptl_crystal_F_000 2712
_exptl_crystal_size_max 0.11
_exptl_crystal_size_mid 0.06
_exptl_crystal_size_min 0.02
_refine_diff_density_max 0.656
_refine_diff_density_min -0.504
_refine_diff_density_rms 0.111
_refine_ls_extinction_method none
_refine_ls_goodness_of_fit_ref 1.216
_refine_ls_hydrogen_treatment mixed
_refine_ls_matrix_type full
_refine_ls_number_parameters 711
_refine_ls_number_reflns 7587
_refine_ls_number_restraints 8
_refine_ls_restrained_S_all 1.215
_refine_ls_R_factor_all 0.1430
_refine_ls_R_factor_gt 0.1044
_refine_ls_shift/su_max 0.033
_refine_ls_shift/su_mean 0.000
_refine_ls_structure_factor_coef Fsqd
_refine_ls_weighting_details 'w=1/[\s^2^(Fo^2^)+(0.0001P)^2^+62.2013P] where P=(Fo^2^+2Fc^2^)/3'
_refine_ls_weighting_scheme calc
_refine_ls_wR_factor_gt 0.1595
_refine_ls_wR_factor_ref 0.1737
_reflns_number_gt 5645
_reflns_number_total 7587
_reflns_threshold_expression >2sigma(I)
_cod_data_source_file ic060409asup1.cif
_cod_data_source_block 2
_cod_depositor_comments
;
The following automatic conversions were performed:

'_symmetry_cell_setting' value 'Monoclinic' changed to 'monoclinic'
according to /home/saulius/struct/CIF-dictionaries/cif_core.dic
dictionary named 'cif_core.dic' version 2.4.2 from 2011-04-26.

Automatic conversion script
Id: cif_fix_values 1891 2012-01-12 08:04:46Z andrius 

The following automatic conversions were performed:

'_refine_ls_weighting_scheme' value 'calc
w=1/[\s^2^(Fo^2^)+(0.0001P)^2^+62.2013P] where P=(Fo^2^+2Fc^2^)/3'
was changed to 'calc'. New tag '_refine_ls_weighting_details' was
created. The value of the new tag was set to
'w=1/[\s^2^(Fo^2^)+(0.0001P)^2^+62.2013P] where P=(Fo^2^+2Fc^2^)/3'.

Automatic conversion script
Id: cif_fix_values 3143 2015-03-26 13:38:13Z robertas 
;
_cod_original_sg_symbol_H-M P2(1)/c
_cod_database_code 4332464

loop_
_symmetry_equiv_pos_as_xyz
'x, y, z'
'-x, y+1/2, -z+1/2'
'-x, -y, -z'
'x, -y-1/2, z-1/2'

loop_
_atom_site_label
_atom_site_type_symbol
_atom_site_fract_x
_atom_site_fract_y
_atom_site_fract_z
_atom_site_U_iso_or_equiv
_atom_site_adp_type
_atom_site_occupancy
_atom_site_calc_flag
_atom_site_refinement_flags
_atom_site_disorder_assembly
_atom_site_disorder_group
Mn1 Mn 0.44848(9) 0.89574(10) 0.17194(6) 0.0149(4) Uani 1 d . . .
Mn2 Mn 0.31456(9) 0.70471(10) 0.17187(6) 0.0141(4) Uani 1 d . . .
Mn3 Mn 0.19386(9) 0.54603(10) 0.17565(6) 0.0160(4) Uani 1 d . . .
Mn4 Mn 0.05681(9) 0.35734(11) 0.17652(6) 0.0176(4) Uani 1 d . . .
N1 N 0.5506(5) 0.9250(5) 0.2232(3) 0.0140(19) Uani 1 d . . .
C2 C 0.6126(6) 0.9545(7) 0.1330(4) 0.022(3) Uani 1 d . . .
H2A H 0.6241 1.0208 0.1388 0.027 Uiso 1 calc R . .
H2B H 0.6529 0.9299 0.1068 0.027 Uiso 1 calc R . .
C3 C 0.6193(6) 0.9028(7) 0.1875(4) 0.021(2) Uani 1 d . . .
H3A H 0.6204 0.8356 0.1805 0.025 Uiso 1 calc R . .
H3B H 0.6706 0.9200 0.2062 0.025 Uiso 1 calc R . .
N4 N 0.5282(5) 0.9427(6) 0.1100(3) 0.018(2) Uani 1 d . . .
C5 C 0.4950(6) 1.0317(7) 0.0900(4) 0.026(3) Uani 1 d . . .
H5A H 0.4434 1.0203 0.0703 0.031 Uiso 1 calc R . .
H5B H 0.5336 1.0595 0.0637 0.031 Uiso 1 calc R . .
C6 C 0.4800(6) 1.0996(7) 0.1373(4) 0.024(3) Uani 1 d . . .
H6A H 0.5325 1.1224 0.1517 0.028 Uiso 1 calc R . .
H6B H 0.4488 1.1533 0.1235 0.028 Uiso 1 calc R . .
N7 N 0.4341(5) 1.0537(5) 0.1821(3) 0.018(2) Uani 1 d . . .
C8 C 0.4704(6) 1.0701(7) 0.2370(4) 0.019(2) Uani 1 d . . .
H8A H 0.4343 1.0448 0.2657 0.023 Uiso 1 calc R . .
H8B H 0.4761 1.1372 0.2434 0.023 Uiso 1 calc R . .
C9 C 0.5533(6) 1.0243(7) 0.2411(4) 0.022(3) Uani 1 d . . .
H9A H 0.5922 1.0584 0.2179 0.026 Uiso 1 calc R . .
H9B H 0.5728 1.0275 0.2796 0.026 Uiso 1 calc R . .
C10 C 0.5535(6) 0.8647(7) 0.2727(4) 0.024(3) Uani 1 d . . .
H10A H 0.5111 0.8835 0.2984 0.036 Uiso 1 calc R . .
H10B H 0.6067 0.8705 0.2905 0.036 Uiso 1 calc R . .
H10C H 0.5447 0.8004 0.2617 0.036 Uiso 1 calc R . .
C11 C 0.5301(6) 0.8757(7) 0.0635(4) 0.026(3) Uani 1 d . . .
H11A H 0.5658 0.8991 0.0346 0.039 Uiso 1 calc R . .
H11B H 0.4752 0.8678 0.0487 0.039 Uiso 1 calc R . .
H11C H 0.5505 0.8161 0.0766 0.039 Uiso 1 calc R . .
C12 C 0.3487(6) 1.0816(7) 0.1815(4) 0.024(3) Uani 1 d . . .
H12A H 0.3189 1.0461 0.2091 0.036 Uiso 1 calc R . .
H12B H 0.3254 1.0698 0.1451 0.036 Uiso 1 calc R . .
H12C H 0.3446 1.1476 0.1899 0.036 Uiso 1 calc R . .
N21 N 0.0715(5) 0.2048(6) 0.1900(3) 0.028(2) Uani 1 d . . .
C22 C 0.0313(6) 0.1515(8) 0.1447(4) 0.031(3) Uani 1 d . . .
H22A H -0.0208 0.1262 0.1580 0.037 Uiso 1 calc R . .
H22B H 0.0664 0.0990 0.1341 0.037 Uiso 1 calc R . .
C23 C 0.0157(7) 0.2117(8) 0.0948(4) 0.033(3) Uani 1 d . . .
H23A H 0.0675 0.2223 0.0755 0.039 Uiso 1 calc R . .
H23B H -0.0212 0.1787 0.0694 0.039 Uiso 1 calc R . .
N24 N -0.0204(5) 0.3013(6) 0.1090(3) 0.028(2) Uani 1 d . . .
C25 C -0.1052(6) 0.2919(8) 0.1314(4) 0.030(3) Uani 1 d . . .
H25A H -0.1447 0.3121 0.1031 0.036 Uiso 1 calc R . .
H25B H -0.1160 0.2262 0.1397 0.036 Uiso 1 calc R . .
C26 C -0.1169(6) 0.3483(7) 0.1824(4) 0.027(3) Uani 1 d . . .
H26A H -0.1182 0.4146 0.1728 0.032 Uiso 1 calc R . .
H26B H -0.1694 0.3322 0.1994 0.032 Uiso 1 calc R . .
N27 N -0.0495(5) 0.3309(6) 0.2227(3) 0.025(2) Uani 1 d . . .
C28 C -0.0518(6) 0.2343(7) 0.2434(4) 0.024(3) Uani 1 d . . .
H28A H -0.0882 0.1971 0.2198 0.028 Uiso 1 calc R . .
H28B H -0.0740 0.2338 0.2811 0.028 Uiso 1 calc R . .
C29 C 0.0313(6) 0.1914(8) 0.2440(4) 0.028(3) Uani 1 d . . .
H29A H 0.0647 0.2200 0.2733 0.034 Uiso 1 calc R . .
H29B H 0.0268 0.1246 0.2520 0.034 Uiso 1 calc R . .
C30 C 0.1575(6) 0.1812(8) 0.1927(5) 0.038(3) Uani 1 d . . .
H30A H 0.1634 0.1165 0.2037 0.057 Uiso 1 calc R . .
H30B H 0.1846 0.2208 0.2197 0.057 Uiso 1 calc R . .
H30C H 0.1821 0.1903 0.1566 0.057 Uiso 1 calc R . .
C31 C -0.0185(7) 0.3636(9) 0.0602(4) 0.041(3) Uani 1 d . . .
H31A H 0.0377 0.3714 0.0481 0.062 Uiso 1 calc R . .
H31B H -0.0412 0.4238 0.0701 0.062 Uiso 1 calc R . .
H31C H -0.0507 0.3364 0.0304 0.062 Uiso 1 calc R . .
C32 C -0.0580(6) 0.3961(7) 0.2690(4) 0.029(3) Uani 1 d . . .
H32A H -0.0566 0.4595 0.2551 0.044 Uiso 1 calc R . .
H32B H -0.0132 0.3868 0.2950 0.044 Uiso 1 calc R . .
H32C H -0.1097 0.3851 0.2876 0.044 Uiso 1 calc R . .
O41 O 0.3686(4) 0.8871(4) 0.1164(2) 0.0146(15) Uani 1 d . . .
N42 N 0.2999(5) 0.8339(5) 0.1243(3) 0.015(2) Uani 1 d . . .
C43 C 0.2358(6) 0.8712(6) 0.1035(3) 0.011(2) Uani 1 d . . .
H43 H 0.2417 0.9317 0.0890 0.013 Uiso 1 calc R . .
C44 C 0.1563(6) 0.8308(7) 0.0997(4) 0.017(2) Uani 1 d . . .
C45 C 0.0951(6) 0.8880(7) 0.0780(4) 0.018(2) Uani 1 d . . .
H45 H 0.1091 0.9489 0.0672 0.021 Uiso 1 calc R . .
C46 C 0.0158(6) 0.8596(7) 0.0717(4) 0.018(2) Uani 1 d . . .
C47 C -0.0024(6) 0.7705(7) 0.0873(4) 0.018(2) Uani 1 d . . .
H47 H -0.0566 0.7495 0.0831 0.022 Uiso 1 calc R . .
C48 C 0.0552(6) 0.7096(7) 0.1092(4) 0.015(2) Uani 1 d . . .
C49 C 0.0238(6) 0.6203(7) 0.1264(4) 0.019(2) Uani 1 d . . .
H49 H -0.0317 0.6084 0.1186 0.023 Uiso 1 calc R . .
N50 N 0.0639(5) 0.5553(5) 0.1512(3) 0.018(2) Uani 1 d . . .
O51 O 0.0145(4) 0.4840(4) 0.1673(3) 0.0239(17) Uani 1 d . . .
C52 C 0.1364(6) 0.7392(7) 0.1167(4) 0.015(2) Uani 1 d . . .
O53 O 0.1921(4) 0.6836(4) 0.1388(3) 0.0179(16) Uani 1 d . . .
C54 C -0.0492(6) 0.9214(7) 0.0495(4) 0.026(3) Uani 1 d . . .
H54A H -0.1019 0.9019 0.0638 0.038 Uiso 1 calc R . .
H54B H -0.0499 0.9176 0.0093 0.038 Uiso 1 calc R . .
H54C H -0.0383 0.9851 0.0607 0.038 Uiso 1 calc R . .
O61 O 0.3781(4) 0.8824(4) 0.2326(2) 0.0198(16) Uani 1 d . . .
N62 N 0.3447(5) 0.7958(5) 0.2429(3) 0.0153(19) Uani 1 d . . .
C63 C 0.3338(6) 0.7830(6) 0.2951(4) 0.016(2) Uani 1 d . . .
H63 H 0.3536 0.8298 0.3190 0.019 Uiso 1 calc R . .
C64 C 0.2946(6) 0.7042(6) 0.3207(4) 0.013(2) Uani 1 d . . .
C65 C 0.2955(6) 0.7052(7) 0.3784(4) 0.017(2) Uani 1 d . . .
H65 H 0.3238 0.7535 0.3967 0.020 Uiso 1 calc R . .
C66 C 0.2576(6) 0.6398(7) 0.4094(4) 0.020(2) Uani 1 d . . .
C67 C 0.2157(6) 0.5713(6) 0.3815(4) 0.015(2) Uani 1 d . . .
H67 H 0.1873 0.5262 0.4022 0.018 Uiso 1 calc R . .
C68 C 0.2134(5) 0.5654(7) 0.3239(4) 0.016(2) Uani 1 d . . .
C69 C 0.1712(6) 0.4852(7) 0.3008(4) 0.017(2) Uani 1 d . . .
H69 H 0.1494 0.4428 0.3265 0.021 Uiso 1 calc R . .
N70 N 0.1602(5) 0.4652(5) 0.2500(3) 0.0153(19) Uani 1 d . . .
O71 O 0.1242(4) 0.3796(4) 0.2425(3) 0.0234(17) Uani 1 d . . .
C72 C 0.2532(6) 0.6328(6) 0.2922(4) 0.014(2) Uani 1 d . . .
O73 O 0.2517(4) 0.6305(4) 0.2380(2) 0.0170(16) Uani 1 d . . .
C74 C 0.2584(7) 0.6436(7) 0.4720(4) 0.030(3) Uani 1 d . . .
H74A H 0.2570 0.5807 0.4868 0.045 Uiso 1 calc R . .
H74B H 0.2109 0.6778 0.4848 0.045 Uiso 1 calc R . .
H74C H 0.3079 0.6747 0.4846 0.045 Uiso 1 calc R . .
O81 O 0.4934(4) 0.7630(4) 0.1694(2) 0.0187(16) Uani 1 d . . .
N82 N 0.4440(4) 0.6920(5) 0.1521(3) 0.0131(18) Uiso 1 d . . .
C83 C 0.4830(6) 0.6271(6) 0.1279(3) 0.014(2) Uiso 1 d . . .
H83 H 0.5395 0.6368 0.1228 0.016 Uiso 1 calc R . .
C84 C 0.4504(6) 0.5400(7) 0.1073(4) 0.018(2) Uani 1 d . . .
C85 C 0.5028(6) 0.4818(7) 0.0793(4) 0.018(2) Uani 1 d . . .
H85 H 0.5570 0.5023 0.0739 0.021 Uiso 1 calc R . .
C86 C 0.4819(6) 0.3964(7) 0.0588(4) 0.016(2) Uani 1 d . . .
C87 C 0.4040(6) 0.3680(7) 0.0680(4) 0.021(3) Uani 1 d . . .
H87 H 0.3874 0.3095 0.0544 0.025 Uiso 1 calc R . .
C88 C 0.3471(6) 0.4221(6) 0.0969(4) 0.013(2) Uani 1 d . . .
C89 C 0.2682(6) 0.3807(7) 0.1038(4) 0.019(2) Uani 1 d . . .
H89 H 0.2602 0.3220 0.0872 0.023 Uiso 1 calc R . .
N90 N 0.2072(5) 0.4149(5) 0.1300(3) 0.019(2) Uani 1 d . . .
O91 O 0.1386(4) 0.3602(5) 0.1239(3) 0.0240(17) Uani 1 d . . .
C92 C 0.3701(6) 0.5092(7) 0.1169(3) 0.013(2) Uani 1 d . . .
O93 O 0.3164(4) 0.5620(4) 0.1441(2) 0.0173(16) Uani 1 d . . .
C94 C 0.5413(6) 0.3364(7) 0.0268(4) 0.025(3) Uani 1 d . . .
H94A H 0.5241 0.3333 -0.0117 0.037 Uiso 1 calc R . .
H94B H 0.5420 0.2741 0.0424 0.037 Uiso 1 calc R . .
H94C H 0.5957 0.3633 0.0291 0.037 Uiso 1 calc R . .
Cl95 Cl 0.24849(16) 0.14023(18) 0.02089(10) 0.0244(6) Uani 1 d . . .
O96 O 0.2580(5) 0.0890(6) -0.0282(3) 0.047(2) Uani 1 d . . .
O97 O 0.3257(4) 0.1547(5) 0.0464(3) 0.035(2) Uani 1 d . . .
O98 O 0.1975(4) 0.0907(5) 0.0574(3) 0.037(2) Uani 1 d . . .
O99 O 0.2112(5) 0.2280(5) 0.0086(3) 0.043(2) Uani 1 d . . .
N100 N 0.268(2) 0.561(3) -0.0787(9) 0.111(6) Uiso 0.666(11) d PD A 1
C101 C 0.2449(18) 0.5668(18) -0.0353(8) 0.098(8) Uiso 0.666(11) d PD A 1
C102 C 0.2151(12) 0.5818(14) 0.0197(7) 0.050(5) Uiso 0.666(11) d PD A 1
O200 O 0.2637(13) 0.3154(14) -0.1159(7) 0.109(6) Uiso 0.666(11) d PD A 1
C201 C 0.2612(13) 0.3618(15) -0.1674(7) 0.064(6) Uiso 0.666(11) d PD A 1
N105 N 0.260(3) 0.558(6) -0.0828(19) 0.111(6) Uiso 0.334(11) d PD A 2
C106 C 0.230(3) 0.541(5) -0.0425(16) 0.098(8) Uiso 0.334(11) d PD A 2
C107 C 0.190(2) 0.515(3) 0.0080(15) 0.050(5) Uiso 0.334(11) d PD A 2
O205 O 0.199(2) 0.323(2) -0.0910(15) 0.109(6) Uiso 0.334(11) d PD A 2
C206 C 0.229(3) 0.243(3) -0.1188(17) 0.064(6) Uiso 0.334(11) d PD A 2

loop_
_atom_site_aniso_label
_atom_site_aniso_U_11
_atom_site_aniso_U_22
_atom_site_aniso_U_33
_atom_site_aniso_U_23
_atom_site_aniso_U_13
_atom_site_aniso_U_12
Mn1 0.0167(9) 0.0156(9) 0.0123(8) 0.0016(7) -0.0008(7) -0.0034(7)
Mn2 0.0161(9) 0.0133(9) 0.0129(8) 0.0003(7) -0.0007(7) -0.0027(7)
Mn3 0.0162(9) 0.0153(9) 0.0166(8) -0.0007(7) 0.0008(7) -0.0030(7)
Mn4 0.0174(9) 0.0176(9) 0.0179(8) -0.0023(7) 0.0025(7) -0.0052(7)
N1 0.015(5) 0.013(5) 0.014(4) -0.002(4) 0.005(4) -0.010(4)
C2 0.018(6) 0.032(7) 0.017(6) -0.005(5) 0.015(5) -0.008(5)
C3 0.016(6) 0.013(6) 0.032(6) -0.006(5) 0.001(5) 0.001(5)
N4 0.016(5) 0.022(5) 0.017(5) 0.005(4) -0.003(4) -0.006(4)
C5 0.020(6) 0.034(7) 0.023(6) 0.001(5) 0.001(5) -0.020(5)
C6 0.028(7) 0.025(6) 0.018(6) -0.002(5) 0.001(5) -0.006(5)
N7 0.019(5) 0.016(5) 0.018(5) -0.001(4) -0.005(4) 0.003(4)
C8 0.030(7) 0.014(6) 0.014(5) -0.004(4) -0.002(5) -0.013(5)
C9 0.022(6) 0.025(7) 0.019(6) 0.006(5) -0.008(5) -0.007(5)
C10 0.032(7) 0.024(6) 0.017(6) -0.003(5) -0.010(5) -0.002(5)
C11 0.026(6) 0.040(8) 0.012(5) -0.007(5) 0.002(5) -0.008(6)
C12 0.025(7) 0.028(7) 0.020(6) -0.003(5) -0.004(5) 0.002(5)
N21 0.025(5) 0.037(6) 0.022(5) -0.005(4) 0.001(4) 0.004(5)
C22 0.021(6) 0.031(7) 0.042(7) -0.009(6) 0.009(6) -0.002(6)
C23 0.032(7) 0.029(7) 0.036(7) -0.006(6) 0.000(6) -0.009(6)
N24 0.022(5) 0.032(6) 0.031(5) -0.007(5) 0.002(4) -0.002(5)
C25 0.022(7) 0.033(7) 0.034(7) 0.000(6) -0.007(5) -0.008(6)
C26 0.013(6) 0.026(7) 0.041(7) 0.008(6) 0.001(5) 0.011(5)
N27 0.024(5) 0.016(5) 0.033(5) -0.004(4) 0.000(4) -0.006(4)
C28 0.022(6) 0.015(6) 0.034(7) 0.003(5) 0.009(5) -0.006(5)
C29 0.036(7) 0.027(7) 0.022(6) -0.004(5) -0.003(5) 0.004(6)
C30 0.025(7) 0.049(8) 0.040(7) -0.009(6) -0.007(6) 0.017(6)
C31 0.047(8) 0.049(8) 0.027(7) 0.013(6) -0.002(6) -0.011(7)
C32 0.030(7) 0.023(7) 0.035(7) 0.005(5) 0.019(5) -0.002(5)
O41 0.012(4) 0.016(4) 0.016(4) 0.000(3) -0.006(3) -0.002(3)
N42 0.019(5) 0.018(5) 0.008(4) -0.002(4) 0.006(4) -0.006(4)
C43 0.019(6) 0.009(5) 0.005(5) 0.002(4) -0.005(4) -0.001(5)
C44 0.018(6) 0.021(6) 0.012(5) -0.002(4) 0.000(5) -0.007(5)
C45 0.022(6) 0.022(6) 0.009(5) -0.002(4) 0.001(5) 0.000(5)
C46 0.017(6) 0.016(6) 0.021(6) -0.002(5) -0.010(5) 0.005(5)
C47 0.013(6) 0.022(7) 0.020(6) -0.004(5) -0.002(5) -0.003(5)
C48 0.010(6) 0.016(6) 0.018(5) 0.000(4) 0.003(4) -0.006(5)
C49 0.016(6) 0.021(7) 0.021(6) -0.003(5) -0.010(5) 0.004(5)
N50 0.019(5) 0.016(5) 0.019(4) -0.003(4) 0.002(4) -0.003(4)
O51 0.023(4) 0.016(4) 0.033(4) 0.006(3) 0.007(3) -0.009(3)
C52 0.023(6) 0.017(6) 0.005(5) -0.004(4) 0.002(5) 0.002(5)
O53 0.017(4) 0.016(4) 0.021(4) 0.001(3) -0.005(3) -0.002(3)
C54 0.027(7) 0.024(7) 0.026(6) 0.009(5) -0.002(5) -0.010(5)
O61 0.023(4) 0.016(4) 0.020(4) 0.002(3) -0.002(3) -0.004(3)
N62 0.017(5) 0.019(5) 0.011(5) -0.003(4) 0.008(4) 0.000(4)
C63 0.014(6) 0.012(6) 0.022(6) -0.009(5) -0.004(5) 0.001(5)
C64 0.017(6) 0.008(5) 0.014(5) -0.003(4) 0.001(4) -0.002(5)
C65 0.021(6) 0.012(6) 0.016(6) -0.007(5) 0.008(5) 0.007(5)
C66 0.019(6) 0.020(6) 0.021(6) -0.005(5) 0.000(5) 0.002(5)
C67 0.017(6) 0.008(6) 0.021(6) 0.009(4) 0.011(5) 0.004(5)
C68 0.007(5) 0.019(6) 0.022(6) 0.007(5) -0.001(4) 0.003(5)
C69 0.012(6) 0.024(6) 0.016(6) 0.015(5) 0.005(5) -0.002(5)
N70 0.012(5) 0.021(5) 0.013(5) 0.001(4) -0.002(4) -0.001(4)
O71 0.023(4) 0.018(4) 0.029(4) 0.000(3) 0.003(3) -0.012(3)
C72 0.020(6) 0.012(6) 0.009(5) -0.001(4) 0.004(4) 0.002(5)
O73 0.019(4) 0.016(4) 0.016(4) 0.001(3) 0.006(3) -0.008(3)
C74 0.048(8) 0.026(7) 0.015(6) 0.001(5) 0.004(5) -0.010(6)
O81 0.015(4) 0.020(4) 0.021(4) 0.002(3) -0.001(3) -0.010(3)
C84 0.016(6) 0.025(6) 0.013(5) 0.003(5) -0.003(5) 0.008(5)
C85 0.014(6) 0.017(6) 0.023(6) 0.001(5) 0.008(5) 0.002(5)
C86 0.027(6) 0.011(6) 0.009(5) 0.002(4) 0.002(5) -0.003(5)
C87 0.027(7) 0.023(6) 0.014(5) -0.003(5) 0.005(5) -0.005(5)
C88 0.015(6) 0.012(6) 0.012(5) 0.006(4) 0.005(4) -0.001(5)
C89 0.033(7) 0.014(6) 0.011(5) -0.006(4) 0.011(5) -0.001(5)
N90 0.023(5) 0.019(5) 0.014(5) -0.004(4) -0.003(4) -0.014(4)
O91 0.020(4) 0.024(4) 0.028(4) -0.013(3) 0.005(3) -0.013(4)
C92 0.015(6) 0.017(6) 0.006(5) 0.008(4) -0.003(4) -0.005(5)
O93 0.018(4) 0.018(4) 0.017(4) -0.002(3) 0.010(3) -0.005(3)
C94 0.020(6) 0.018(6) 0.036(7) -0.006(5) 0.000(5) -0.002(5)
Cl95 0.0290(16) 0.0207(15) 0.0235(14) -0.0037(12) 0.0011(13) -0.0049(13)
O96 0.032(5) 0.065(6) 0.045(5) -0.040(5) 0.004(4) -0.003(4)
O97 0.029(5) 0.038(5) 0.038(5) -0.004(4) -0.013(4) -0.015(4)
O98 0.036(5) 0.034(5) 0.041(5) 0.015(4) -0.001(4) -0.013(4)
O99 0.063(6) 0.021(5) 0.044(5) 0.001(4) -0.016(4) 0.005(4)

loop_
_atom_type_symbol
_atom_type_description
_atom_type_scat_dispersion_real
_atom_type_scat_dispersion_imag
_atom_type_scat_source
C C 0.0033 0.0016 'International Tables Vol C Tables 4.2.6.8 and 6.1.1.4'
H H 0.0000 0.0000 'International Tables Vol C Tables 4.2.6.8 and 6.1.1.4'
N N 0.0061 0.0033 'International Tables Vol C Tables 4.2.6.8 and 6.1.1.4'
O O 0.0106 0.0060 'International Tables Vol C Tables 4.2.6.8 and 6.1.1.4'
Cl Cl 0.1484 0.1585 'International Tables Vol C Tables 4.2.6.8 and 6.1.1.4'
Mn Mn 0.3368 0.7283 'International Tables Vol C Tables 4.2.6.8 and 6.1.1.4'

loop_
_geom_angle_atom_site_label_1
_geom_angle_atom_site_label_2
_geom_angle_atom_site_label_3
_geom_angle
O41 Mn1 O61 97.1(3)
O41 Mn1 O81 99.6(3)
O61 Mn1 O81 98.6(3)
O41 Mn1 N4 86.8(3)
O61 Mn1 N4 166.8(3)
O81 Mn1 N4 93.1(3)
O41 Mn1 N1 168.1(3)
O61 Mn1 N1 92.8(3)
O81 Mn1 N1 85.5(3)
N4 Mn1 N1 82.1(3)
O41 Mn1 N7 94.1(3)
O61 Mn1 N7 87.4(3)
O81 Mn1 N7 164.3(3)
N4 Mn1 N7 79.8(3)
N1 Mn1 N7 79.7(3)
O93 Mn2 O53 76.5(2)
O93 Mn2 N82 80.6(3)
O53 Mn2 N82 143.3(3)
O93 Mn2 O73 76.7(2)
O53 Mn2 O73 76.4(2)
N82 Mn2 O73 125.5(3)
O93 Mn2 N42 130.0(3)
O53 Mn2 N42 80.1(3)
N82 Mn2 N42 93.4(3)
O73 Mn2 N42 138.2(3)
O93 Mn2 N62 143.2(3)
O53 Mn2 N62 124.7(3)
N82 Mn2 N62 90.4(3)
O73 Mn2 N62 79.9(3)
N42 Mn2 N62 85.9(3)
O93 Mn2 Mn3 45.65(17)
O53 Mn2 Mn3 45.89(17)
N82 Mn2 Mn3 125.4(2)
O73 Mn2 Mn3 45.45(16)
N42 Mn2 Mn3 125.8(2)
N62 Mn2 Mn3 124.6(2)
O73 Mn3 O93 77.4(2)
O73 Mn3 O53 77.1(2)
O93 Mn3 O53 76.6(2)
O73 Mn3 N90 142.4(3)
O93 Mn3 N90 79.6(3)
O53 Mn3 N90 125.3(3)
O73 Mn3 N50 125.0(3)
O93 Mn3 N50 142.5(3)
O53 Mn3 N50 79.9(3)
N90 Mn3 N50 90.9(3)
O73 Mn3 N70 80.7(3)
O93 Mn3 N70 125.3(3)
O53 Mn3 N70 144.1(3)
N90 Mn3 N70 89.0(3)
N50 Mn3 N70 90.4(3)
O73 Mn3 Mn2 46.29(16)
O93 Mn3 Mn2 45.63(17)
O53 Mn3 Mn2 46.03(17)
N90 Mn3 Mn2 124.6(2)
N50 Mn3 Mn2 125.1(2)
N70 Mn3 Mn2 125.9(2)
O91 Mn4 O51 99.0(3)
O91 Mn4 O71 98.6(3)
O51 Mn4 O71 97.9(3)
O91 Mn4 N27 165.9(3)
O51 Mn4 N27 86.3(3)
O71 Mn4 N27 93.5(3)
O91 Mn4 N24 85.0(3)
O51 Mn4 N24 93.1(3)
O71 Mn4 N24 167.6(3)
N27 Mn4 N24 81.7(3)
O91 Mn4 N21 92.5(3)
O51 Mn4 N21 165.5(3)
O71 Mn4 N21 89.0(3)
N27 Mn4 N21 80.5(3)
N24 Mn4 N21 79.0(3)
C3 N1 C10 109.2(8)
C3 N1 C9 111.1(7)
C10 N1 C9 109.0(7)
C3 N1 Mn1 102.6(5)
C10 N1 Mn1 112.3(6)
C9 N1 Mn1 112.5(6)
N4 C2 C3 109.3(8)
N1 C3 C2 110.8(8)
C5 N4 C11 109.0(7)
C5 N4 C2 111.3(8)
C11 N4 C2 109.5(7)
C5 N4 Mn1 106.5(6)
C11 N4 Mn1 110.3(6)
C2 N4 Mn1 110.2(5)
N4 C5 C6 111.8(8)
N7 C6 C5 110.4(8)
C12 N7 C8 110.4(7)
C12 N7 C6 111.1(8)
C8 N7 C6 112.8(7)
C12 N7 Mn1 111.8(6)
C8 N7 Mn1 102.3(5)
C6 N7 Mn1 108.1(6)
N7 C8 C9 110.4(8)
N1 C9 C8 111.9(8)
C30 N21 C29 111.3(8)
C30 N21 C22 109.8(8)
C29 N21 C22 112.8(8)
C30 N21 Mn4 110.0(7)
C29 N21 Mn4 102.1(6)
C22 N21 Mn4 110.6(6)
N21 C22 C23 111.5(9)
N24 C23 C22 112.8(9)
C23 N24 C31 109.7(8)
C23 N24 C25 112.4(8)
C31 N24 C25 111.4(8)
C23 N24 Mn4 105.4(6)
C31 N24 Mn4 110.7(7)
C25 N24 Mn4 107.0(6)
C26 C25 N24 111.9(8)
N27 C26 C25 110.6(8)
C32 N27 C28 109.8(8)
C32 N27 C26 108.7(8)
C28 N27 C26 111.1(8)
C32 N27 Mn4 111.8(6)
C28 N27 Mn4 111.8(6)
C26 N27 Mn4 103.6(6)
N27 C28 C29 111.5(8)
N21 C29 C28 110.3(8)
N42 O41 Mn1 120.4(5)
C43 N42 O41 112.4(7)
C43 N42 Mn2 130.4(6)
O41 N42 Mn2 117.2(5)
N42 C43 C44 126.9(9)
C45 C44 C52 119.5(9)
C45 C44 C43 115.8(9)
C52 C44 C43 124.7(9)
C46 C45 C44 122.9(9)
C45 C46 C47 117.1(9)
C45 C46 C54 122.6(9)
C47 C46 C54 120.2(9)
C46 C47 C48 123.2(9)
C47 C48 C52 119.9(9)
C47 C48 C49 115.4(8)
C52 C48 C49 124.6(9)
N50 C49 C48 126.7(9)
C49 N50 O51 112.2(8)
C49 N50 Mn3 131.0(7)
O51 N50 Mn3 116.7(5)
N50 O51 Mn4 121.5(5)
O53 C52 C48 121.2(9)
O53 C52 C44 121.4(9)
C48 C52 C44 117.4(9)
C52 O53 Mn3 136.5(6)
C52 O53 Mn2 134.0(6)
Mn3 O53 Mn2 88.1(2)
N62 O61 Mn1 118.4(5)
C63 N62 O61 111.2(7)
C63 N62 Mn2 130.1(7)
O61 N62 Mn2 118.7(5)
N62 C63 C64 126.6(9)
C65 C64 C72 120.0(9)
C65 C64 C63 114.7(8)
C72 C64 C63 125.2(8)
C66 C65 C64 122.8(9)
C65 C66 C67 117.1(9)
C65 C66 C74 121.6(9)
C67 C66 C74 121.2(9)
C66 C67 C68 123.0(9)
C67 C68 C72 119.6(9)
C67 C68 C69 116.3(8)
C72 C68 C69 124.0(8)
N70 C69 C68 128.0(9)
C69 N70 O71 112.8(7)
C69 N70 Mn3 129.1(7)
O71 N70 Mn3 118.1(5)
N70 O71 Mn4 119.4(5)
O73 C72 C68 121.6(8)
O73 C72 C64 120.9(8)
C68 C72 C64 117.4(8)
C72 O73 Mn3 136.1(6)
C72 O73 Mn2 135.5(6)
Mn3 O73 Mn2 88.3(2)
N82 O81 Mn1 119.6(5)
C83 N82 O81 113.0(7)
C83 N82 Mn2 130.6(6)
O81 N82 Mn2 116.4(5)
N82 C83 C84 127.3(9)
C85 C84 C92 118.2(9)
C85 C84 C83 117.7(9)
C92 C84 C83 124.0(9)
C86 C85 C84 124.6(9)
C87 C86 C85 116.4(9)
C87 C86 C94 121.1(9)
C85 C86 C94 122.5(9)
C86 C87 C88 122.7(9)
C92 C88 C87 119.5(9)
C92 C88 C89 125.2(9)
C87 C88 C89 115.3(9)
N90 C89 C88 126.9(9)
C89 N90 O91 111.3(8)
C89 N90 Mn3 131.1(7)
O91 N90 Mn3 117.5(6)
N90 O91 Mn4 122.0(5)
O93 C92 C88 120.3(8)
O93 C92 C84 121.2(8)
C88 C92 C84 118.5(9)
C92 O93 Mn2 134.7(6)
C92 O93 Mn3 136.5(6)
Mn2 O93 Mn3 88.7(2)
O96 Cl95 O98 109.3(5)
O96 Cl95 O97 110.0(5)
O98 Cl95 O97 109.3(4)
O96 Cl95 O99 109.6(5)
O98 Cl95 O99 108.8(5)
O97 Cl95 O99 109.8(5)
N100 C101 C102 175.4(19)
N105 C106 C107 177(3)

loop_
_geom_bond_atom_site_label_1
_geom_bond_atom_site_label_2
_geom_bond_distance
Mn1 O41 1.888(6)
Mn1 O61 1.894(6)
Mn1 O81 2.063(7)
Mn1 N4 2.119(8)
Mn1 N1 2.134(7)
Mn1 N7 2.315(8)
Mn2 O93 2.176(6)
Mn2 O53 2.191(6)
Mn2 N82 2.196(8)
Mn2 O73 2.200(6)
Mn2 N42 2.214(8)
Mn2 N62 2.231(8)
Mn2 Mn3 3.043(2)
Mn3 O73 2.170(6)
Mn3 O93 2.176(6)
Mn3 O53 2.186(6)
Mn3 N90 2.214(8)
Mn3 N50 2.225(8)
Mn3 N70 2.230(8)
Mn4 O91 1.866(7)
Mn4 O51 1.976(7)
Mn4 O71 1.977(7)
Mn4 N27 2.121(8)
Mn4 N24 2.229(8)
Mn4 N21 2.248(9)
N1 C3 1.467(11)
N1 C10 1.490(11)
N1 C9 1.504(12)
C2 N4 1.508(12)
C2 C3 1.528(13)
N4 C5 1.483(13)
N4 C11 1.493(12)
C5 C6 1.536(13)
C6 N7 1.489(12)
N7 C12 1.465(12)
N7 C8 1.482(11)
C8 C9 1.521(14)
N21 C30 1.459(13)
N21 C29 1.489(12)
N21 C22 1.499(13)
C22 C23 1.516(15)
C23 N24 1.470(13)
N24 C31 1.493(13)
N24 C25 1.508(13)
C25 C26 1.502(14)
C26 N27 1.499(12)
N27 C32 1.479(12)
N27 C28 1.491(12)
C28 C29 1.504(14)
O41 N42 1.383(9)
N42 C43 1.290(11)
C43 C44 1.438(13)
C44 C45 1.407(13)
C44 C52 1.429(13)
C45 C46 1.378(13)
C46 C47 1.380(13)
C46 C54 1.496(13)
C47 C48 1.399(13)
C48 C52 1.417(13)
C48 C49 1.456(13)
C49 N50 1.299(12)
N50 O51 1.373(10)
C52 O53 1.333(11)
O61 N62 1.393(9)
N62 C63 1.300(11)
C63 C64 1.454(13)
C64 C65 1.406(12)
C64 C72 1.419(13)
C65 C66 1.365(13)
C66 C67 1.386(13)
C66 C74 1.528(13)
C67 C68 1.404(13)
C68 C72 1.411(13)
C68 C69 1.466(13)
C69 N70 1.282(11)
N70 O71 1.387(10)
C72 O73 1.321(10)
O81 N82 1.377(9)
N82 C83 1.285(11)
C83 C84 1.459(13)
C84 C85 1.389(13)
C84 C92 1.418(13)
C85 C86 1.378(13)
C86 C87 1.369(13)
C86 C94 1.527(13)
C87 C88 1.413(13)
C88 C92 1.404(13)
C88 C89 1.443(13)
C89 N90 1.292(12)
N90 O91 1.388(9)
C92 O93 1.348(11)
Cl95 O96 1.416(7)
Cl95 O98 1.422(7)
Cl95 O97 1.429(7)
Cl95 O99 1.444(8)
N100 C101 1.1258(11)
C101 C102 1.4465(10)
O200 C201 1.424(3)
N105 C106 1.1253(11)
C106 C107 1.4463(11)
O205 C206 1.424(3)
